data_7043180
loop_
_publ_author_name
'Canaj, Angelos'
'Siczek, Milosz'
'Lis, Tadeusz'
'Murrie, Mark'
'Brechin, Euan K.'
'Milios, Constantinos J.'

_publ_section_title
;
 A [Ce21] Keplerate
;
_journal_name_full 'Dalton Trans.'
_journal_paper_doi 10.1039/C7DT01883E
_journal_year 2017
_chemical_formula_sum 'C192 H248.6 Ce21 N21 O118.8'
_chemical_formula_weight 7694.02
_space_group_crystal_system trigonal
_space_group_IT_number 148
_space_group_name_Hall '-P 3*'
_space_group_name_H-M_alt 'R -3 :R'
_symmetry_space_group_name_Hall '-P 3*'
_symmetry_space_group_name_H-M 'R -3 :R'
_atom_sites_solution_hydrogens mixed
_audit_creation_method SHELXL-2014/7
_audit_update_record
;
2017-04-24 deposited with the CCDC.
2017-05-26 downloaded from the CCDC.
;
_cell_angle_alpha 106.55(3)
_cell_angle_beta 106.55(3)
_cell_angle_gamma 106.55(3)
_cell_formula_units_Z 1
_cell_length_a 20.830(5)
_cell_length_b 20.830(5)
_cell_length_c 20.830(5)
_cell_measurement_reflns_used 8345
_cell_measurement_temperature 100(2)
_cell_measurement_theta_max 30.8128
_cell_measurement_theta_min 2.8494
_cell_volume 7617(5)
_computing_structure_refinement 'SHELXL-2014/7 (Sheldrick, 2014)'
_diffrn_ambient_temperature 100(2)
_diffrn_measured_fraction_theta_full 0.998
_diffrn_measured_fraction_theta_max 0.902
_diffrn_measurement_device_type 'Xcalibur R with Ruby CCD detector'
_diffrn_measurement_method /w
_diffrn_radiation_type MoK\a
_diffrn_radiation_wavelength 0.71073
_diffrn_reflns_av_R_equivalents 0.0539
_diffrn_reflns_av_unetI/netI 0.0825
_diffrn_reflns_Laue_measured_fraction_full 0.998
_diffrn_reflns_Laue_measured_fraction_max 0.902
_diffrn_reflns_limit_h_max 21
_diffrn_reflns_limit_h_min -28
_diffrn_reflns_limit_k_max 29
_diffrn_reflns_limit_k_min -25
_diffrn_reflns_limit_l_max 29
_diffrn_reflns_limit_l_min -17
_diffrn_reflns_number 35039
_diffrn_reflns_point_group_measured_fraction_full 0.998
_diffrn_reflns_point_group_measured_fraction_max 0.902
_diffrn_reflns_theta_full 25.500
_diffrn_reflns_theta_max 30.866
_diffrn_reflns_theta_min 2.856
_exptl_absorpt_coefficient_mu 3.147
_exptl_absorpt_correction_T_max 0.727
_exptl_absorpt_correction_T_min 0.563
_exptl_absorpt_correction_type analytical
_exptl_absorpt_process_details
;
CrysAlisPro, Agilent Technologies,
Version 1.171.36.20 (release 27-06-2012 CrysAlis171 .NET)
(compiled Jul 11 2012,15:38:31)
Analytical numeric absorption correction using a multifaceted crystal
            model based on expressions derived by R.C. Clark & J.S. Reid.
(Clark, R. C. & Reid, J. S. (1995). Acta Cryst. A51, 887-897)
;
_exptl_crystal_colour 'dark purple'
_exptl_crystal_density_diffrn 1.677
_exptl_crystal_description block
_exptl_crystal_F_000 3716
_exptl_crystal_size_max 0.28
_exptl_crystal_size_mid 0.22
_exptl_crystal_size_min 0.16
_refine_diff_density_max 1.753
_refine_diff_density_min -1.267
_refine_diff_density_rms 0.196
_refine_ls_extinction_method none
_refine_ls_goodness_of_fit_ref 1.105
_refine_ls_hydrogen_treatment constr
_refine_ls_matrix_type full
_refine_ls_number_parameters 510
_refine_ls_number_reflns 14429
_refine_ls_number_restraints 135
_refine_ls_restrained_S_all 1.102
_refine_ls_R_factor_all 0.1311
_refine_ls_R_factor_gt 0.0679
_refine_ls_shift/su_max 0.001
_refine_ls_shift/su_mean 0.000
_refine_ls_structure_factor_coef Fsqd
_refine_ls_weighting_details 'w=1/[\s^2^(Fo^2^)+(0.0700P)^2^+35.7787P] where P=(Fo^2^+2Fc^2^)/3'
_refine_ls_weighting_scheme calc
_refine_ls_wR_factor_gt 0.1607
_refine_ls_wR_factor_ref 0.1983
_reflns_Friedel_coverage 0.000
_reflns_number_gt 8254
_reflns_number_total 14429
_reflns_threshold_expression 'I > 2\s(I)'
_cod_data_source_file c7dt01883e2.cif
_cod_data_source_block at1875ta
_cod_original_cell_volume 7617(6)
_cod_original_formula_sum 'C192 H248.60 Ce21 N21 O118.80'
_cod_database_code 7043180
_shelx_shelxl_version_number 2014/7
_shelx_space_group_comment
;
The symmetry employed for this shelxl refinement is uniquely defined
by the following loop, which should always be used as a source of
symmetry information in preference to the above space-group names.
They are only intended as comments.
;

loop_
_space_group_symop_operation_xyz
'x, y, z'
'z, x, y'
'y, z, x'
'-x, -y, -z'
'-z, -x, -y'
'-y, -z, -x'

loop_
_atom_site_label
_atom_site_type_symbol
_atom_site_fract_x
_atom_site_fract_y
_atom_site_fract_z
_atom_site_U_iso_or_equiv
_atom_site_adp_type
_atom_site_occupancy
_atom_site_site_symmetry_order
_atom_site_calc_flag
_atom_site_refinement_flags_posn
_atom_site_refinement_flags_adp
_atom_site_refinement_flags_occupancy
_atom_site_disorder_assembly
_atom_site_disorder_group
Ce1 Ce 0.5000 0.5000 0.5000 0.0288(2) Uani 1 6 d S T P . .
Ce2 Ce 0.55593(3) 0.64327(3) 0.68506(3) 0.04101(14) Uani 1 1 d . . . . .
Ce3 Ce 0.64542(3) 0.46628(3) 0.43996(3) 0.04511(15) Uani 1 1 d . . . . .
Ce4 Ce 0.41938(3) 0.58388(3) 0.77862(3) 0.04657(16) Uani 1 1 d . . . . .
Ce5 Ce 0.77042(4) 0.77042(4) 0.77042(4) 0.0511(2) Uani 1 3 d S T P . .
O1 O 0.5988(4) 0.5988(4) 0.5988(4) 0.034(2) Uani 1 3 d S T P . .
O2 O 0.6007(3) 0.4694(3) 0.5304(3) 0.0347(12) Uani 1 1 d . . . . .
O3 O 0.5205(3) 0.5677(3) 0.7484(3) 0.0436(14) Uani 1 1 d . . . . .
H3 H 0.5567 0.5737 0.7856 0.052 Uiso 1 1 calc R U . . .
O4 O 0.6510(3) 0.7453(3) 0.6775(3) 0.0419(14) Uani 1 1 d . . . . .
H4 H 0.6413 0.7835 0.6828 0.050 Uiso 1 1 calc R U . . .
O5 O 0.4300(4) 0.6284(4) 0.6825(4) 0.0504(16) Uani 1 1 d . . . . .
H5 H 0.4229 0.6681 0.6884 0.060 Uiso 1 1 calc R U . . .
O6 O 0.6591(3) 0.3711(4) 0.4821(3) 0.0471(15) Uani 1 1 d . . . . .
H6 H 0.6514 0.3318 0.4474 0.057 Uiso 1 1 calc R U . . .
O1N O 0.4411(6) 0.6322(5) 0.9189(5) 0.083(3) Uani 1 1 d . . . . .
O2N O 0.5379(5) 0.6527(7) 0.8971(4) 0.108(4) Uani 1 1 d . . . . .
N1N N 0.5076(8) 0.6593(7) 0.9424(6) 0.084(4) Uani 1 1 d . . . . .
O3N O 0.5468(7) 0.6981(7) 1.0081(5) 0.117(4) Uani 1 1 d . . . . .
O10N O 0.4956(3) 0.6709(3) 0.5905(3) 0.0390(13) Uani 1 1 d . . . . .
H10A H 0.4918 0.7106 0.6124 0.047 Uiso 0.5 1 calc R U P A 1
N4N N 0.4927(11) 0.7372(11) 0.6227(11) 0.070(5) Uiso 0.5 1 d . . P B 2
O11N O 0.5222(9) 0.7654(9) 0.6916(9) 0.077(5) Uiso 0.5 1 d . . P B 2
O12N O 0.4629(9) 0.7644(9) 0.5816(9) 0.071(4) Uiso 0.5 1 d . . P B 2
O2A O 0.2960(4) 0.5287(5) 0.7651(4) 0.076(3) Uani 1 1 d D . . . .
C1A C 0.1784(6) 0.4858(8) 0.7685(6) 0.075(4) Uani 1 1 d D . . . .
C2A C 0.2560(6) 0.5033(8) 0.7976(7) 0.076(4) Uani 1 1 d D . . . .
C3A C 0.2900(6) 0.4959(8) 0.8628(7) 0.083(4) Uani 1 1 d D . . . .
H3A H 0.3401 0.5089 0.8822 0.099 Uiso 1 1 calc R U . . .
C4A C 0.2489(8) 0.4697(10) 0.8963(8) 0.107(6) Uani 1 1 d D . . . .
H4A H 0.2718 0.4631 0.9379 0.129 Uiso 1 1 calc R U . . .
C5A C 0.1311(9) 0.4266(13) 0.9110(10) 0.139(8) Uani 1 1 d D . . . .
H5A H 0.1554 0.4222 0.9535 0.166 Uiso 1 1 calc R U . . .
C6A C 0.0595(9) 0.4094(13) 0.8887(10) 0.147(9) Uani 1 1 d D . . . .
H6A H 0.0338 0.3939 0.9151 0.176 Uiso 1 1 calc R U . . .
C7A C 0.0247(9) 0.4155(12) 0.8247(10) 0.131(7) Uani 1 1 d D . . . .
H7A H -0.0254 0.4029 0.8080 0.157 Uiso 1 1 calc R U . . .
C8A C 0.0605(7) 0.4390(10) 0.7854(8) 0.104(5) Uani 1 1 d D . . . .
H8A H 0.0347 0.4425 0.7429 0.124 Uiso 1 1 calc R U . . .
C9A C 0.1358(7) 0.4581(9) 0.8077(7) 0.087(4) Uani 1 1 d D . . . .
C10A C 0.1714(7) 0.4513(10) 0.8718(9) 0.100(5) Uani 1 1 d D . . . .
C11A C 0.1440(6) 0.4949(8) 0.7048(7) 0.077(4) Uani 1 1 d D . . . .
H11A H 0.0940 0.4828 0.6887 0.092 Uiso 1 1 calc R U . . .
N1A N 0.1778(5) 0.5192(6) 0.6667(5) 0.066(3) Uani 1 1 d D . . . .
C12A C 0.1431(5) 0.5338(6) 0.6029(5) 0.057(3) Uani 1 1 d D . . . .
C13A C 0.1275(7) 0.6007(8) 0.6272(7) 0.087(4) Uani 1 1 d D . . . .
H13A H 0.1050 0.6096 0.5854 0.131 Uiso 1 1 calc R U . . .
H13B H 0.0952 0.5934 0.6518 0.131 Uiso 1 1 calc R U . . .
H13C H 0.1724 0.6420 0.6599 0.131 Uiso 1 1 calc R U . . .
C14A C 0.0759(6) 0.4684(7) 0.5472(6) 0.079(4) Uani 1 1 d D . . . .
H14A H 0.0544 0.4793 0.5064 0.119 Uiso 1 1 calc R U . . .
H14B H 0.0889 0.4279 0.5308 0.119 Uiso 1 1 calc R U . . .
H14C H 0.0415 0.4563 0.5686 0.119 Uiso 1 1 calc R U . . .
C15A C 0.1991(5) 0.5506(7) 0.5686(6) 0.066(3) Uani 1 1 d D . . . .
O1A O 0.1810(4) 0.5648(4) 0.5150(4) 0.062(2) Uani 1 1 d . . . . .
O3A O 0.2516(6) 0.5269(6) 0.5873(6) 0.045(2) Uiso 0.6 1 d . . P . .
O4A O 0.2689(8) 0.5746(8) 0.6140(8) 0.038(3) Uiso 0.4 1 d . . P . .
O2D O 0.7404(10) 0.8760(9) 0.8202(10) 0.094(6) Uiso 0.5 1 d D . P B 1
C1D C 0.7469(11) 0.9830(10) 0.9061(13) 0.079(7) Uiso 0.5 1 d D . P B 1
C2D C 0.7747(14) 0.9470(11) 0.8567(15) 0.102(9) Uiso 0.5 1 d D . P B 1
C3D C 0.8342(13) 0.9863(12) 0.8441(15) 0.096(9) Uiso 0.5 1 d D . P B 1
H3D H 0.8477 0.9633 0.8081 0.115 Uiso 0.5 1 calc R U P B 1
C4D C 0.8706(16) 1.0584(13) 0.8863(17) 0.127(13) Uiso 0.5 1 d D . P B 1
H4D H 0.9129 1.0835 0.8821 0.152 Uiso 0.5 1 calc R U P B 1
C5D C 0.8838(17) 1.1755(13) 0.9760(18) 0.128(13) Uiso 0.5 1 d D . P B 1
H5D H 0.9279 1.2002 0.9746 0.154 Uiso 0.5 1 calc R U P B 1
C6D C 0.855(3) 1.2120(17) 1.014(3) 0.20(2) Uiso 0.5 1 d D . P B 1
H6D H 0.8712 1.2624 1.0285 0.246 Uiso 0.5 1 calc R U P B 1
C7D C 0.801(3) 1.1761(18) 1.032(3) 0.23(3) Uiso 0.5 1 d D . P B 1
H7D H 0.7909 1.2014 1.0696 0.275 Uiso 0.5 1 calc R U P B 1
C8D C 0.764(2) 1.1043(17) 0.995(2) 0.177(19) Uiso 0.5 1 d D . P B 1
H8D H 0.7235 1.0810 1.0025 0.213 Uiso 0.5 1 calc R U P B 1
C9D C 0.7855(15) 1.0632(11) 0.9461(16) 0.112(11) Uiso 0.5 1 d D . P B 1
C10D C 0.8475(15) 1.0991(12) 0.9376(17) 0.118(11) Uiso 0.5 1 d D . P B 1
C11D C 0.6853(11) 0.9456(9) 0.9161(12) 0.057(6) Uiso 0.5 1 d D . P B 1
H11D H 0.6715 0.9726 0.9495 0.069 Uiso 0.5 1 calc R U P B 1
N1D N 0.6466(9) 0.8763(9) 0.8820(10) 0.065(5) Uiso 0.5 1 d D . P B 1
C12D C 0.5815(10) 0.8384(9) 0.8911(10) 0.052(5) Uiso 0.5 1 d D . P B 1
C13D C 0.6014(16) 0.8387(16) 0.9658(12) 0.105(10) Uiso 0.5 1 d D . P B 1
H13D H 0.5580 0.8135 0.9711 0.157 Uiso 0.5 1 calc R U P B 1
H13E H 0.6341 0.8145 0.9731 0.157 Uiso 0.5 1 calc R U P B 1
H13F H 0.6247 0.8881 1.0013 0.157 Uiso 0.5 1 calc R U P B 1
C14D C 0.5295(16) 0.8738(18) 0.875(2) 0.128(16) Uiso 0.5 1 d D . P B 1
H14D H 0.4860 0.8496 0.8802 0.193 Uiso 0.5 1 calc R U P B 1
H14E H 0.5519 0.9242 0.9076 0.193 Uiso 0.5 1 calc R U P B 1
H14F H 0.5172 0.8703 0.8253 0.193 Uiso 0.5 1 calc R U P B 1
C15D C 0.5467(12) 0.7591(9) 0.8340(11) 0.065(6) Uiso 0.5 1 d D . P B 1
O1D O 0.5793(8) 0.7424(7) 0.7859(8) 0.048(3) Uiso 0.5 1 d . . P B 1
O3D O 0.4891(9) 0.7179(8) 0.8295(8) 0.066(4) Uiso 0.5 1 d . . P B 1
O2E O 0.4289(7) 0.7100(6) 0.8238(7) 0.047(3) Uiso 0.5 1 d D . P B 2
C1E C 0.4375(8) 0.8327(8) 0.8648(11) 0.053(5) Uiso 0.5 1 d D . P B 2
C2E C 0.3948(8) 0.7542(8) 0.8319(11) 0.055(5) Uiso 0.5 1 d D . P B 2
C3E C 0.3184(9) 0.7255(10) 0.8130(11) 0.053(5) Uiso 0.5 1 d D . P B 2
H3E H 0.2918 0.6753 0.7941 0.063 Uiso 0.5 1 calc R U P B 2
C4E C 0.2848(12) 0.7719(11) 0.8227(16) 0.098(9) Uiso 0.5 1 d D . P B 2
H4E H 0.2344 0.7529 0.8082 0.118 Uiso 0.5 1 calc R U P B 2
C5E C 0.2883(14) 0.8985(14) 0.863(2) 0.130(13) Uiso 0.5 1 d D . P B 2
H5E H 0.2377 0.8798 0.8458 0.156 Uiso 0.5 1 calc R U P B 2
C6E C 0.3265(15) 0.9706(15) 0.894(2) 0.134(14) Uiso 0.5 1 d D . P B 2
H6E H 0.3023 1.0010 0.9034 0.161 Uiso 0.5 1 calc R U P B 2
C7E C 0.4008(13) 1.0016(12) 0.9130(15) 0.084(8) Uiso 0.5 1 d D . P B 2
H7E H 0.4259 1.0520 0.9318 0.101 Uiso 0.5 1 calc R U P B 2
C8E C 0.4352(12) 0.9579(10) 0.9037(14) 0.081(7) Uiso 0.5 1 d D . P B 2
H8E H 0.4855 0.9782 0.9177 0.097 Uiso 0.5 1 calc R U P B 2
C9E C 0.3986(10) 0.8817(10) 0.8734(13) 0.075(7) Uiso 0.5 1 d D . P B 2
C10E C 0.3244(10) 0.8503(10) 0.8548(14) 0.079(7) Uiso 0.5 1 d D . P B 2
C11E C 0.5134(9) 0.8625(10) 0.8841(12) 0.051(5) Uiso 0.5 1 d D . P B 2
H11E H 0.5382 0.9130 0.9051 0.061 Uiso 0.5 1 calc R U P B 2
N1E N 0.5503(8) 0.8226(8) 0.8739(9) 0.047(4) Uiso 0.5 1 d D . P B 2
C12E C 0.6305(8) 0.8534(9) 0.8984(9) 0.052(5) Uiso 0.5 1 d D . P B 2
C13E C 0.6535(15) 0.9269(12) 0.8958(15) 0.086(9) Uiso 0.5 1 d D . P B 2
H13G H 0.7056 0.9480 0.9116 0.129 Uiso 0.5 1 calc R U P B 2
H13H H 0.6306 0.9223 0.8468 0.129 Uiso 0.5 1 calc R U P B 2
H13I H 0.6390 0.9578 0.9275 0.129 Uiso 0.5 1 calc R U P B 2
C14E C 0.6649(13) 0.8500(14) 0.9695(11) 0.084(8) Uiso 0.5 1 d D . P B 2
H14G H 0.7170 0.8701 0.9853 0.126 Uiso 0.5 1 calc R U P B 2
H14H H 0.6516 0.8775 1.0052 0.126 Uiso 0.5 1 calc R U P B 2
H14I H 0.6484 0.8000 0.9643 0.126 Uiso 0.5 1 calc R U P B 2
C15E C 0.6441(10) 0.7990(10) 0.8407(9) 0.051(5) Uiso 0.5 1 d D . P B 2
O1E O 0.5979(8) 0.7352(8) 0.8123(8) 0.051(3) Uiso 0.5 1 d . . P B 2
O3E O 0.7074(8) 0.8157(8) 0.8434(8) 0.067(4) Uiso 0.5 1 d . . P B 2
O1M O 0.3292(11) 0.6544(11) 0.7546(11) 0.097(6) Uiso 0.5 1 d . . P B 3
H1M H 0.3183 0.6743 0.7269 0.145 Uiso 0.5 1 d R U P B 3
C1M C 0.314(5) 0.686(5) 0.823(5) 0.34(5) Uiso 0.5 1 d . . P B 3
H1M1 H 0.3540 0.6946 0.8657 0.503 Uiso 0.5 1 calc R U P B 3
H1M2 H 0.2697 0.6523 0.8191 0.503 Uiso 0.5 1 calc R U P B 3
H1M3 H 0.3098 0.7315 0.8258 0.503 Uiso 0.5 1 calc R U P B 3
O2M O 0.4121(14) 0.7623(13) 0.6609(13) 0.125(8) Uiso 0.5 1 d D . P C 2
H2M H 0.4522 0.7887 0.6943 0.187 Uiso 0.5 1 calc R U P C 2
C2M C 0.358(2) 0.781(3) 0.679(2) 0.160(17) Uiso 0.5 1 d D . P C 2
H2M1 H 0.3617 0.7807 0.7254 0.240 Uiso 0.5 1 calc R U P C 2
H2M2 H 0.3107 0.7469 0.6422 0.240 Uiso 0.5 1 calc R U P C 2
H2M3 H 0.3646 0.8294 0.6803 0.240 Uiso 0.5 1 calc R U P C 2
O3M O 0.5659(14) 0.8455(14) 0.6657(14) 0.128(8) Uiso 0.5 1 d D . P D 3
H3M H 0.5270 0.8140 0.6337 0.192 Uiso 0.5 1 calc R U P D 3
C3M C 0.553(4) 0.901(3) 0.710(3) 0.24(3) Uiso 0.5 1 d D . P D 3
H3M1 H 0.5671 0.9017 0.7589 0.363 Uiso 0.5 1 calc R U P D 3
H3M2 H 0.5017 0.8910 0.6910 0.363 Uiso 0.5 1 calc R U P D 3
H3M3 H 0.5805 0.9471 0.7121 0.363 Uiso 0.5 1 calc R U P D 3
O4M O 0.6353(15) 0.8778(14) 0.6676(14) 0.136(9) Uiso 0.5 1 d D . P E 4
H4M H 0.6739 0.8946 0.6634 0.204 Uiso 0.5 1 calc R U P E 4
C4M C 0.622(2) 0.9349(18) 0.708(2) 0.138(14) Uiso 0.5 1 d D . P E 4
H4M1 H 0.6222 0.9306 0.7529 0.206 Uiso 0.5 1 calc R U P E 4
H4M2 H 0.5750 0.9324 0.6803 0.206 Uiso 0.5 1 calc R U P E 4
H4M3 H 0.6591 0.9808 0.7188 0.206 Uiso 0.5 1 calc R U P E 4
O1W O 0.368(2) 0.9778(18) 0.9388(19) 0.169(12) Uiso 0.5 1 d . . P F 5
O2W O 0.7586(15) 0.7806(15) 0.8976(16) 0.148(10) Uiso 0.5 1 d . . P G 6
O3W O 0.348(2) 0.727(2) 0.6526(19) 0.058(9) Uiso 0.2 1 d . . P H 7
O4W O 0.877(2) 0.877(2) 0.877(2) 0.110(15) Uiso 0.4 3 d S . P B 8
O5W O 0.851(3) 0.912(3) 0.849(3) 0.067(15) Uiso 0.1333 1 d . . P I 9

loop_
_atom_site_aniso_label
_atom_site_aniso_U_11
_atom_site_aniso_U_22
_atom_site_aniso_U_33
_atom_site_aniso_U_23
_atom_site_aniso_U_13
_atom_site_aniso_U_12
Ce1 0.0330(3) 0.0330(3) 0.0330(3) 0.0190(4) 0.0190(4) 0.0190(4)
Ce2 0.0452(3) 0.0369(3) 0.0514(3) 0.0195(2) 0.0291(2) 0.0188(2)
Ce3 0.0372(3) 0.0738(4) 0.0494(3) 0.0440(3) 0.0253(2) 0.0286(3)
Ce4 0.0702(4) 0.0505(3) 0.0499(3) 0.0292(3) 0.0440(3) 0.0368(3)
Ce5 0.0477(3) 0.0477(3) 0.0477(3) 0.0144(3) 0.0144(3) 0.0144(3)
O1 0.035(3) 0.035(3) 0.035(3) 0.015(3) 0.015(3) 0.015(3)
O2 0.035(3) 0.047(3) 0.039(3) 0.027(3) 0.020(2) 0.024(3)
O3 0.050(4) 0.057(4) 0.037(3) 0.020(3) 0.024(3) 0.031(3)
O4 0.040(3) 0.038(3) 0.047(3) 0.016(3) 0.018(3) 0.018(3)
O5 0.069(4) 0.058(4) 0.072(4) 0.045(3) 0.056(4) 0.045(3)
O6 0.056(4) 0.060(4) 0.047(4) 0.023(3) 0.032(3) 0.038(3)
O1N 0.130(8) 0.071(6) 0.080(6) 0.028(5) 0.080(6) 0.047(6)
O2N 0.086(6) 0.199(11) 0.050(5) 0.031(6) 0.033(5) 0.085(7)
N1N 0.140(11) 0.120(10) 0.053(6) 0.062(7) 0.056(7) 0.091(9)
O3N 0.174(11) 0.172(11) 0.047(5) 0.061(6) 0.053(6) 0.100(9)
O10N 0.055(4) 0.038(3) 0.044(3) 0.024(3) 0.029(3) 0.027(3)
O2A 0.072(5) 0.148(8) 0.077(5) 0.083(6) 0.057(4) 0.072(5)
C1A 0.071(8) 0.132(11) 0.079(8) 0.072(8) 0.055(7) 0.063(8)
C2A 0.078(8) 0.130(11) 0.086(9) 0.077(8) 0.059(7) 0.070(8)
C3A 0.066(7) 0.145(13) 0.092(9) 0.082(9) 0.050(7) 0.060(8)
C4A 0.096(11) 0.188(17) 0.113(12) 0.121(13) 0.067(10) 0.073(11)
C5A 0.100(13) 0.25(2) 0.141(16) 0.145(17) 0.083(12) 0.078(14)
C6A 0.098(13) 0.28(3) 0.156(17) 0.171(19) 0.085(12) 0.080(15)
C7A 0.098(12) 0.22(2) 0.177(18) 0.148(17) 0.101(13) 0.088(13)
C8A 0.092(10) 0.180(16) 0.123(12) 0.103(12) 0.084(10) 0.084(11)
C9A 0.075(8) 0.151(13) 0.105(10) 0.094(10) 0.067(8) 0.064(9)
C10A 0.090(10) 0.167(15) 0.136(13) 0.121(12) 0.083(10) 0.078(10)
C11A 0.078(8) 0.131(11) 0.102(9) 0.086(9) 0.073(8) 0.074(8)
N1A 0.062(6) 0.118(8) 0.063(6) 0.054(6) 0.044(5) 0.061(6)
C12A 0.045(5) 0.102(9) 0.057(6) 0.050(6) 0.032(5) 0.043(6)
C13A 0.096(10) 0.141(13) 0.104(10) 0.086(10) 0.075(9) 0.082(10)
C14A 0.074(8) 0.111(11) 0.074(8) 0.049(8) 0.040(7) 0.041(8)
C15A 0.054(6) 0.134(11) 0.060(6) 0.063(7) 0.039(5) 0.063(7)
O1A 0.062(4) 0.102(6) 0.080(5) 0.061(5) 0.052(4) 0.062(4)

loop_
_atom_type_symbol
_atom_type_description
_atom_type_scat_dispersion_real
_atom_type_scat_dispersion_imag
_atom_type_scat_source
C C 0.0033 0.0016 'International Tables Vol C Tables 4.2.6.8 and 6.1.1.4'
H H 0.0000 0.0000 'International Tables Vol C Tables 4.2.6.8 and 6.1.1.4'
N N 0.0061 0.0033 'International Tables Vol C Tables 4.2.6.8 and 6.1.1.4'
O O 0.0106 0.0060 'International Tables Vol C Tables 4.2.6.8 and 6.1.1.4'
Ce Ce -0.2486 2.6331 'International Tables Vol C Tables 4.2.6.8 and 6.1.1.4'

loop_
_geom_angle_atom_site_label_1
_geom_angle_atom_site_label_2
_geom_angle_atom_site_label_3
_geom_angle
_geom_angle_site_symmetry_1
_geom_angle_site_symmetry_3
O2 Ce1 O2 180.0 6_666 3
O2 Ce1 O2 109.07(14) 6_666 5_666
O2 Ce1 O2 70.93(14) 3 5_666
O2 Ce1 O2 70.93(14) 6_666 2
O2 Ce1 O2 109.07(14) 3 2
O2 Ce1 O2 180.0 5_666 2
O2 Ce1 O2 109.07(14) 6_666 4_666
O2 Ce1 O2 70.93(14) 3 4_666
O2 Ce1 O2 109.07(14) 5_666 4_666
O2 Ce1 O2 70.93(14) 2 4_666
O2 Ce1 O2 70.93(14) 6_666 .
O2 Ce1 O2 109.07(14) 3 .
O2 Ce1 O2 70.94(14) 5_666 .
O2 Ce1 O2 109.06(14) 2 .
O2 Ce1 O2 180.0 4_666 .
O2 Ce1 O1 109.87(14) 6_666 .
O2 Ce1 O1 70.13(14) 3 .
O2 Ce1 O1 109.87(14) 5_666 .
O2 Ce1 O1 70.13(14) 2 .
O2 Ce1 O1 109.87(14) 4_666 .
O2 Ce1 O1 70.13(14) . .
O2 Ce1 O1 70.13(14) 6_666 4_666
O2 Ce1 O1 109.87(14) 3 4_666
O2 Ce1 O1 70.13(14) 5_666 4_666
O2 Ce1 O1 109.87(14) 2 4_666
O2 Ce1 O1 70.13(14) 4_666 4_666
O2 Ce1 O1 109.87(14) . 4_666
O1 Ce1 O1 180.0 . 4_666
O2 Ce1 Ce2 83.02(14) 6_666 5_666
O2 Ce1 Ce2 96.98(14) 3 5_666
O2 Ce1 Ce2 96.18(15) 5_666 5_666
O2 Ce1 Ce2 83.82(15) 2 5_666
O2 Ce1 Ce2 35.76(14) 4_666 5_666
O2 Ce1 Ce2 144.24(14) . 5_666
O1 Ce1 Ce2 144.03(4) . 5_666
O1 Ce1 Ce2 35.97(4) 4_666 5_666
O2 Ce1 Ce2 96.18(15) 6_666 6_666
O2 Ce1 Ce2 83.82(15) 3 6_666
O2 Ce1 Ce2 35.76(14) 5_666 6_666
O2 Ce1 Ce2 144.24(14) 2 6_666
O2 Ce1 Ce2 83.02(14) 4_666 6_666
O2 Ce1 Ce2 96.99(14) . 6_666
O1 Ce1 Ce2 144.03(4) . 6_666
O1 Ce1 Ce2 35.97(4) 4_666 6_666
Ce2 Ce1 Ce2 61.16(6) 5_666 6_666
O2 Ce1 Ce2 96.98(14) 6_666 2
O2 Ce1 Ce2 83.02(14) 3 2
O2 Ce1 Ce2 83.82(15) 5_666 2
O2 Ce1 Ce2 96.18(15) 2 2
O2 Ce1 Ce2 144.24(14) 4_666 2
O2 Ce1 Ce2 35.76(14) . 2
O1 Ce1 Ce2 35.97(4) . 2
O1 Ce1 Ce2 144.03(4) 4_666 2
Ce2 Ce1 Ce2 180.0 5_666 2
Ce2 Ce1 Ce2 118.84(6) 6_666 2
O2 Ce1 Ce2 83.82(15) 6_666 3
O2 Ce1 Ce2 96.18(15) 3 3
O2 Ce1 Ce2 144.24(14) 5_666 3
O2 Ce1 Ce2 35.76(14) 2 3
O2 Ce1 Ce2 96.98(14) 4_666 3
O2 Ce1 Ce2 83.01(14) . 3
O1 Ce1 Ce2 35.97(4) . 3
O1 Ce1 Ce2 144.03(4) 4_666 3
Ce2 Ce1 Ce2 118.84(6) 5_666 3
Ce2 Ce1 Ce2 180.0 6_666 3
Ce2 Ce1 Ce2 61.16(6) 2 3
O1D Ce2 O2 143.9(4) . 3
O1D Ce2 O1 144.6(4) . .
O2 Ce2 O1 71.2(2) 3 .
O1D Ce2 O10N 101.4(4) . .
O2 Ce2 O10N 77.6(2) 3 .
O1 Ce2 O10N 78.88(16) . .
O1D Ce2 O3 87.5(4) . .
O2 Ce2 O3 70.94(19) 3 .
O1 Ce2 O3 117.04(15) . .
O10N Ce2 O3 136.1(2) . .
O1D Ce2 O4 88.3(4) . 2
O2 Ce2 O4 117.08(19) 3 2
O1 Ce2 O4 70.4(2) . 2
O10N Ce2 O4 137.6(2) . 2
O3 Ce2 O4 84.9(2) . 2
O2 Ce2 O1E 143.4(3) 3 .
O1 Ce2 O1E 142.0(4) . .
O10N Ce2 O1E 116.4(4) . .
O3 Ce2 O1E 77.3(4) . .
O4 Ce2 O1E 76.7(4) 2 .
O1D Ce2 O4 77.9(4) . .
O2 Ce2 O4 133.35(18) 3 .
O1 Ce2 O4 68.3(2) . .
O10N Ce2 O4 72.8(2) . .
O3 Ce2 O4 150.3(2) . .
O4 Ce2 O4 69.1(3) 2 .
O1E Ce2 O4 82.8(4) . .
O1D Ce2 O5 76.6(4) . .
O2 Ce2 O5 68.9(2) 3 .
O1 Ce2 O5 134.2(3) . .
O10N Ce2 O5 71.4(2) . .
O3 Ce2 O5 69.20(19) . .
O4 Ce2 O5 150.3(2) 2 .
O1E Ce2 O5 83.4(4) . .
O4 Ce2 O5 130.19(19) . .
O2 Ce2 O11N 118.1(4) 3 .
O1 Ce2 O11N 118.8(4) . .
O10N Ce2 O11N 50.4(4) . .
O3 Ce2 O11N 123.0(4) . .
O4 Ce2 O11N 123.7(4) 2 .
O1E Ce2 O11N 65.9(5) . .
O4 Ce2 O11N 65.9(4) . .
O5 Ce2 O11N 64.8(4) . .
O1D Ce2 Ce1 168.6(4) . .
O2 Ce2 Ce1 36.36(13) 3 .
O1 Ce2 Ce1 36.5(2) . .
O10N Ce2 Ce1 67.19(14) . .
O3 Ce2 Ce1 100.55(14) . .
O4 Ce2 Ce1 100.28(15) 2 .
O1E Ce2 Ce1 176.4(4) . .
O4 Ce2 Ce1 98.07(14) . .
O5 Ce2 Ce1 98.67(17) . .
O11N Ce2 Ce1 117.6(4) . .
O1D Ce2 Ce3 114.8(4) . 4_666
O2 Ce2 Ce3 34.81(13) 3 4_666
O1 Ce2 Ce3 95.3(2) . 4_666
O10N Ce2 Ce3 57.14(14) . 4_666
O3 Ce2 Ce3 79.95(15) . 4_666
O4 Ce2 Ce3 151.50(14) 2 4_666
O1E Ce2 Ce3 122.4(3) . 4_666
O4 Ce2 Ce3 129.63(14) . 4_666
O5 Ce2 Ce3 39.09(15) . 4_666
O11N Ce2 Ce3 84.7(4) . 4_666
Ce1 Ce2 Ce3 59.60(7) . 4_666
O2 Ce3 O2 71.3(2) . 6_666
O2 Ce3 O10N 77.82(19) . 3
O2 Ce3 O10N 77.3(2) 6_666 3
O2 Ce3 O3A 144.4(3) . 4_666
O2 Ce3 O3A 143.8(3) 6_666 4_666
O10N Ce3 O3A 100.6(3) 3 4_666
O2 Ce3 O5 118.42(19) . 4_666
O2 Ce3 O5 70.17(19) 6_666 4_666
O10N Ce3 O5 134.5(2) 3 4_666
O3A Ce3 O5 88.4(3) 4_666 4_666
O2 Ce3 O6 70.88(18) . .
O2 Ce3 O6 119.0(2) 6_666 .
O10N Ce3 O6 135.8(2) 3 .
O3A Ce3 O6 88.1(3) 4_666 .
O5 Ce3 O6 88.5(2) 4_666 .
O2 Ce3 O6 133.53(18) . 6_666
O2 Ce3 O6 68.44(19) 6_666 6_666
O10N Ce3 O6 71.7(2) 3 6_666
O3A Ce3 O6 76.5(3) 4_666 6_666
O5 Ce3 O6 67.3(2) 4_666 6_666
O6 Ce3 O6 151.37(14) . 6_666
O2 Ce3 O3 67.89(18) . 2
O2 Ce3 O3 132.34(19) 6_666 2
O10N Ce3 O3 71.1(2) 3 2
O3A Ce3 O3 77.8(3) 4_666 2
O5 Ce3 O3 153.39(19) 4_666 2
O6 Ce3 O3 68.6(2) . 2
O6 Ce3 O3 129.3(2) 6_666 2
O2 Ce3 O4A 144.6(3) . 4_666
O2 Ce3 O4A 138.8(3) 6_666 4_666
O10N Ce3 O4A 120.4(4) 3 4_666
O3A Ce3 O4A 20.1(3) 4_666 4_666
O5 Ce3 O4A 72.3(3) 4_666 4_666
O6 Ce3 O4A 76.1(3) . 4_666
O6 Ce3 O4A 81.8(3) 6_666 4_666
O3 Ce3 O4A 88.6(3) 2 4_666
O2 Ce3 O12N 120.0(4) . 3
O2 Ce3 O12N 119.1(4) 6_666 3
O10N Ce3 O12N 52.7(4) 3 3
O3A Ce3 O12N 47.8(4) 4_666 3
O5 Ce3 O12N 120.3(4) 4_666 3
O6 Ce3 O12N 121.0(4) . 3
O6 Ce3 O12N 64.7(4) 6_666 3
O3 Ce3 O12N 65.6(4) 2 3
O4A Ce3 O12N 67.8(5) 4_666 3
O2 Ce3 N4N 99.9(4) . 3
O2 Ce3 N4N 99.4(4) 6_666 3
O10N Ce3 N4N 27.3(4) 3 3
O3A Ce3 N4N 73.3(5) 4_666 3
O5 Ce3 N4N 132.3(4) 4_666 3
O6 Ce3 N4N 132.9(4) . 3
O6 Ce3 N4N 65.7(4) 6_666 3
O3 Ce3 N4N 65.4(4) 2 3
O4A Ce3 N4N 93.2(5) 4_666 3
O12N Ce3 N4N 25.5(5) 3 3
O2 Ce3 Ce1 36.32(12) . .
O2 Ce3 Ce1 36.37(12) 6_666 .
O10N Ce3 Ce1 66.94(14) 3 .
O3A Ce3 Ce1 167.5(3) 4_666 .
O5 Ce3 Ce1 100.28(14) 4_666 .
O6 Ce3 Ce1 100.95(13) . .
O6 Ce3 Ce1 98.42(14) 6_666 .
O3 Ce3 Ce1 97.36(13) 2 .
O4A Ce3 Ce1 171.9(3) 4_666 .
O12N Ce3 Ce1 119.7(3) 3 .
N4N Ce3 Ce1 94.2(4) 3 .
O2A Ce4 O3 147.4(3) . .
O2A Ce4 O2E 95.7(4) . .
O3 Ce4 O2E 115.5(3) . .
O2A Ce4 O6 80.7(3) . 3
O3 Ce4 O6 70.3(2) . 3
O2E Ce4 O6 136.8(3) . 3
O2A Ce4 O5 113.4(2) . .
O3 Ce4 O5 69.79(19) . .
O2E Ce4 O5 73.9(3) . .
O6 Ce4 O5 68.5(2) 3 .
O2A Ce4 O3D 123.3(4) . .
O3 Ce4 O3D 88.7(4) . .
O6 Ce4 O3D 136.0(4) 3 .
O5 Ce4 O3D 68.0(4) . .
O2A Ce4 O1A 83.9(3) . 6_666
O3 Ce4 O1A 76.8(2) . 6_666
O2E Ce4 O1A 142.8(3) . 6_666
O6 Ce4 O1A 80.0(2) 3 6_666
O5 Ce4 O1A 140.0(2) . 6_666
O3D Ce4 O1A 133.6(4) . 6_666
O2A Ce4 O2N 128.9(3) . .
O3 Ce4 O2N 71.7(2) . .
O2E Ce4 O2N 75.3(4) . .
O6 Ce4 O2N 138.7(3) 3 .
O5 Ce4 O2N 111.9(3) . .
O3D Ce4 O2N 57.2(5) . .
O1A Ce4 O2N 76.4(3) 6_666 .
O2A Ce4 O1N 81.4(3) . .
O3 Ce4 O1N 117.4(3) . .
O2E Ce4 O1N 68.9(3) . .
O6 Ce4 O1N 150.0(2) 3 .
O5 Ce4 O1N 141.2(2) . .
O3D Ce4 O1N 74.0(4) . .
O1A Ce4 O1N 74.3(2) 6_666 .
O2N Ce4 O1N 48.1(3) . .
O2A Ce4 O1M 60.7(5) . .
O3 Ce4 O1M 139.0(5) . .
O6 Ce4 O1M 102.4(4) 3 .
O5 Ce4 O1M 70.2(4) . .
O1A Ce4 O1M 143.2(5) 6_666 .
O2N Ce4 O1M 116.8(5) . .
O1N Ce4 O1M 89.5(5) . .
O2A Ce4 Ce2 147.76(17) . .
O3 Ce4 Ce2 34.59(14) . .
O2E Ce4 Ce2 88.5(3) . .
O6 Ce4 Ce2 74.66(14) 3 .
O5 Ce4 Ce2 37.67(14) . .
O3D Ce4 Ce2 67.0(4) . .
O1A Ce4 Ce2 111.32(15) 6_666 .
O2N Ce4 Ce2 83.1(2) . .
O1N Ce4 Ce2 129.3(2) . .
O1M Ce4 Ce2 104.6(4) . .
O2A Ce4 Ce3 109.8(2) . 3
O3 Ce4 Ce3 37.95(15) . 3
O2E Ce4 Ce3 145.2(3) . 3
O6 Ce4 Ce3 34.83(15) 3 3
O5 Ce4 Ce3 74.36(14) . 3
O3D Ce4 Ce3 123.3(4) . 3
O1A Ce4 Ce3 65.72(14) 6_666 3
O2N Ce4 Ce3 104.0(2) . 3
O1N Ce4 Ce3 136.5(2) . 3
O1M Ce4 Ce3 133.3(4) . 3
Ce2 Ce4 Ce3 57.28(3) . 3
O3E Ce5 O3E 116.9(2) . 2
O3E Ce5 O3E 116.9(2) . 3
O3E Ce5 O3E 116.9(2) 2 3
O3E Ce5 O4 76.6(4) . .
O3E Ce5 O4 141.0(4) 2 .
O3E Ce5 O4 82.0(4) 3 .
O3E Ce5 O4 141.0(4) . 3
O3E Ce5 O4 82.0(4) 2 3
O3E Ce5 O4 76.6(4) 3 3
O4 Ce5 O4 69.1(2) . 3
O3E Ce5 O4 82.0(4) . 2
O3E Ce5 O4 76.6(4) 2 2
O3E Ce5 O4 141.0(4) 3 2
O4 Ce5 O4 69.1(2) . 2
O4 Ce5 O4 69.1(2) 3 2
O4 Ce5 O2D 74.7(5) . .
O4 Ce5 O2D 139.6(5) 3 .
O4 Ce5 O2D 114.0(4) 2 .
O4 Ce5 O2D 139.6(5) . 2
O4 Ce5 O2D 114.0(4) 3 2
O4 Ce5 O2D 74.7(5) 2 2
O2D Ce5 O2D 105.2(5) . 2
O4 Ce5 O2D 114.0(4) . 3
O4 Ce5 O2D 74.7(5) 3 3
O4 Ce5 O2D 139.6(5) 2 3
O2D Ce5 O2D 105.2(5) . 3
O2D Ce5 O2D 105.2(5) 2 3
O4 Ce5 O4W 139.08(14) . .
O4 Ce5 O4W 139.08(14) 3 .
O4 Ce5 O4W 139.08(14) 2 .
O4 Ce5 O5W 137.5(13) . 2
O4 Ce5 O5W 153.2(13) 3 2
O4 Ce5 O5W 113.1(12) 2 2
O4 Ce5 O5W 153.2(13) . 3
O4 Ce5 O5W 113.1(12) 3 3
O4 Ce5 O5W 137.5(13) 2 3
O5W Ce5 O5W 46(2) 2 3
Ce2 O1 Ce2 111.4(2) . 3
Ce2 O1 Ce2 111.4(2) . 2
Ce2 O1 Ce2 111.4(2) 3 2
Ce2 O1 Ce1 107.5(2) . .
Ce2 O1 Ce1 107.5(2) 3 .
Ce2 O1 Ce1 107.5(2) 2 .
Ce2 O2 Ce3 112.3(2) 2 .
Ce2 O2 Ce3 110.8(2) 2 5_666
Ce3 O2 Ce3 110.6(2) . 5_666
Ce2 O2 Ce1 107.9(2) 2 .
Ce3 O2 Ce1 107.6(2) . .
Ce3 O2 Ce1 107.4(2) 5_666 .
Ce2 O3 Ce4 110.3(2) . .
Ce2 O3 Ce3 100.54(19) . 3
Ce4 O3 Ce3 106.2(2) . 3
Ce2 O3 H3 113.0 . .
Ce4 O3 H3 113.0 . .
Ce3 O3 H3 113.0 3 .
Ce2 O4 Ce5 110.4(2) 3 .
Ce2 O4 Ce2 100.5(2) 3 .
Ce5 O4 Ce2 106.7(2) . .
Ce2 O4 H4 112.8 3 .
Ce5 O4 H4 112.8 . .
Ce2 O4 H4 112.8 . .
Ce3 O5 Ce4 112.2(2) 4_666 .
Ce3 O5 Ce2 100.0(2) 4_666 .
Ce4 O5 Ce2 105.8(2) . .
Ce3 O5 H5 112.7 4_666 .
Ce4 O5 H5 112.7 . .
Ce2 O5 H5 112.7 . .
Ce3 O6 Ce4 110.0(3) . 2
Ce3 O6 Ce3 99.4(2) . 5_666
Ce4 O6 Ce3 108.3(2) 2 5_666
Ce3 O6 H6 112.8 . .
Ce4 O6 H6 112.8 2 .
Ce3 O6 H6 112.8 5_666 .
N1N O1N Ce4 95.8(6) . .
N1N O2N Ce4 97.4(8) . .
O1N N1N O3N 122.8(12) . .
O1N N1N O2N 118.6(11) . .
O3N N1N O2N 118.4(14) . .
N4N O10N Ce2 106.8(9) . .
N4N O10N Ce3 101.7(9) . 2
Ce2 O10N Ce3 151.5(3) . 2
Ce2 O10N H10A 104.2 . .
Ce3 O10N H10A 104.2 2 .
O11N N4N O12N 127(2) . .
O11N N4N O10N 114.9(17) . .
O12N N4N O10N 118.4(17) . .
O11N N4N Ce3 165.8(16) . 2
O12N N4N Ce3 67.3(11) . 2
O10N N4N Ce3 51.1(7) . 2
N4N O11N Ce2 88.0(13) . .
N4N O12N Ce3 87.2(12) . 2
C2A O2A Ce4 143.2(7) . .
C11A C1A C2A 121.4(9) . .
C11A C1A C9A 120.6(9) . .
C2A C1A C9A 118.0(9) . .
O2A C2A C3A 119.3(10) . .
O2A C2A C1A 120.0(9) . .
C3A C2A C1A 120.6(9) . .
C4A C3A C2A 119.3(11) . .
C4A C3A H3A 120.3 . .
C2A C3A H3A 120.3 . .
C3A C4A C10A 123.9(11) . .
C3A C4A H4A 118.0 . .
C10A C4A H4A 118.0 . .
C6A C5A C10A 122.0(14) . .
C6A C5A H5A 119.0 . .
C10A C5A H5A 119.0 . .
C5A C6A C7A 117.6(13) . .
C5A C6A H6A 121.2 . .
C7A C6A H6A 121.2 . .
C8A C7A C6A 122.9(14) . .
C8A C7A H7A 118.6 . .
C6A C7A H7A 118.6 . .
C7A C8A C9A 120.9(13) . .
C7A C8A H8A 119.5 . .
C9A C8A H8A 119.5 . .
C10A C9A C8A 116.8(10) . .
C10A C9A C1A 119.5(10) . .
C8A C9A C1A 123.7(10) . .
C9A C10A C5A 119.9(12) . .
C9A C10A C4A 118.5(10) . .
C5A C10A C4A 121.6(12) . .
N1A C11A C1A 124.5(10) . .
N1A C11A H11A 117.7 . .
C1A C11A H11A 117.7 . .
C11A N1A C12A 124.7(8) . .
N1A C12A C14A 111.1(9) . .
N1A C12A C13A 110.2(9) . .
C14A C12A C13A 112.2(9) . .
N1A C12A C15A 107.1(7) . .
C14A C12A C15A 108.8(9) . .
C13A C12A C15A 107.2(9) . .
C12A C13A H13A 109.5 . .
C12A C13A H13B 109.5 . .
H13A C13A H13B 109.5 . .
C12A C13A H13C 109.5 . .
H13A C13A H13C 109.5 . .
H13B C13A H13C 109.5 . .
C12A C14A H14A 109.5 . .
C12A C14A H14B 109.5 . .
H14A C14A H14B 109.5 . .
C12A C14A H14C 109.5 . .
H14A C14A H14C 109.5 . .
H14B C14A H14C 109.5 . .
O1A C15A O3A 125.4(9) . .
O1A C15A O4A 122.7(11) . .
O3A C15A O4A 39.0(7) . .
O1A C15A C12A 117.5(8) . .
O3A C15A C12A 113.9(9) . .
O4A C15A C12A 115.0(10) . .
C15A O1A Ce4 140.8(6) . 5_666
O4A O3A C15A 71.1(13) . .
O4A O3A Ce3 94.5(12) . 4_666
C15A O3A Ce3 133.6(8) . 4_666
O3A O4A C15A 69.9(13) . .
O3A O4A Ce3 65.4(11) . 4_666
C15A O4A Ce3 117.3(9) . 4_666
C2D O2D Ce5 138.1(15) . .
C11D C1D C2D 123.2(15) . .
C11D C1D C9D 119.5(15) . .
C2D C1D C9D 117.3(15) . .
O2D C2D C3D 119.8(17) . .
O2D C2D C1D 117.9(16) . .
C3D C2D C1D 122.2(16) . .
C4D C3D C2D 117.6(19) . .
C4D C3D H3D 121.2 . .
C2D C3D H3D 121.2 . .
C3D C4D C10D 124(2) . .
C3D C4D H4D 118.1 . .
C10D C4D H4D 118.1 . .
C6D C5D C10D 120(2) . .
C6D C5D H5D 120.0 . .
C10D C5D H5D 120.0 . .
C5D C6D C7D 120(3) . .
C5D C6D H6D 119.8 . .
C7D C6D H6D 119.8 . .
C8D C7D C6D 119(3) . .
C8D C7D H7D 120.4 . .
C6D C7D H7D 120.4 . .
C7D C8D C9D 122(2) . .
C7D C8D H8D 119.2 . .
C9D C8D H8D 119.2 . .
C10D C9D C8D 118.0(18) . .
C10D C9D C1D 118.9(17) . .
C8D C9D C1D 123.0(19) . .
C9D C10D C5D 118.4(19) . .
C9D C10D C4D 119.6(18) . .
C5D C10D C4D 122(2) . .
N1D C11D C1D 124.2(17) . .
N1D C11D H11D 117.9 . .
C1D C11D H11D 117.9 . .
C11D N1D C12D 123.9(16) . .
N1D C12D C13D 110.3(16) . .
N1D C12D C14D 108.0(17) . .
C13D C12D C14D 113.1(18) . .
N1D C12D C15D 107.2(14) . .
C13D C12D C15D 109.6(16) . .
C14D C12D C15D 108.5(18) . .
C12D C13D H13D 109.5 . .
C12D C13D H13E 109.5 . .
H13D C13D H13E 109.5 . .
C12D C13D H13F 109.5 . .
H13D C13D H13F 109.5 . .
H13E C13D H13F 109.5 . .
C12D C14D H14D 109.5 . .
C12D C14D H14E 109.5 . .
H14D C14D H14E 109.5 . .
C12D C14D H14F 109.5 . .
H14D C14D H14F 109.5 . .
H14E C14D H14F 109.5 . .
O3D C15D O1D 124.4(16) . .
O3D C15D C12D 118.5(18) . .
O1D C15D C12D 116.7(16) . .
C15D O1D Ce2 136.8(11) . .
C15D O3D Ce4 136.5(14) . .
C2E O2E Ce4 147.5(10) . .
C11E C1E C2E 121.9(13) . .
C11E C1E C9E 119.7(13) . .
C2E C1E C9E 118.3(13) . .
O2E C2E C3E 120.1(14) . .
O2E C2E C1E 118.8(13) . .
C3E C2E C1E 120.9(13) . .
C4E C3E C2E 119.1(16) . .
C4E C3E H3E 120.5 . .
C2E C3E H3E 120.5 . .
C3E C4E C10E 122.3(18) . .
C3E C4E H4E 118.9 . .
C10E C4E H4E 118.9 . .
C6E C5E C10E 120(2) . .
C6E C5E H5E 119.8 . .
C10E C5E H5E 119.8 . .
C5E C6E C7E 122(2) . .
C5E C6E H6E 118.8 . .
C7E C6E H6E 118.8 . .
C8E C7E C6E 118(2) . .
C8E C7E H7E 120.9 . .
C6E C7E H7E 120.9 . .
C7E C8E C9E 122.2(19) . .
C7E C8E H8E 118.9 . .
C9E C8E H8E 118.9 . .
C10E C9E C8E 120.0(16) . .
C10E C9E C1E 117.7(15) . .
C8E C9E C1E 122.1(15) . .
C9E C10E C5E 116.5(17) . .
C9E C10E C4E 121.4(16) . .
C5E C10E C4E 121.8(18) . .
N1E C11E C1E 122.9(16) . .
N1E C11E H11E 118.5 . .
C1E C11E H11E 118.5 . .
C11E N1E C12E 123.0(14) . .
N1E C12E C14E 109.8(15) . .
N1E C12E C13E 108.1(14) . .
C14E C12E C13E 116.5(17) . .
N1E C12E C15E 103.5(13) . .
C14E C12E C15E 107.1(14) . .
C13E C12E C15E 111.1(16) . .
C12E C13E H13G 109.5 . .
C12E C13E H13H 109.5 . .
H13G C13E H13H 109.5 . .
C12E C13E H13I 109.5 . .
H13G C13E H13I 109.5 . .
H13H C13E H13I 109.5 . .
C12E C14E H14G 109.5 . .
C12E C14E H14H 109.5 . .
H14G C14E H14H 109.5 . .
C12E C14E H14I 109.5 . .
H14G C14E H14I 109.5 . .
H14H C14E H14I 109.5 . .
O1E C15E O3E 123.5(16) . .
O1E C15E C12E 115.0(15) . .
O3E C15E C12E 117.5(16) . .
C15E O1E Ce2 127.6(12) . .
C15E O3E Ce5 138.0(13) . .
C1M O1M Ce4 112(3) . .
C1M O1M H1M 109.1 . .
Ce4 O1M H1M 135.8 . .
O1M C1M H1M1 109.5 . .
O1M C1M H1M2 109.5 . .
H1M1 C1M H1M2 109.5 . .
O1M C1M H1M3 109.5 . .
H1M1 C1M H1M3 109.5 . .
H1M2 C1M H1M3 109.5 . .
C2M O2M H2M 109.5 . .
O2M C2M H2M1 109.5 . .
O2M C2M H2M2 109.5 . .
H2M1 C2M H2M2 109.5 . .
O2M C2M H2M3 109.5 . .
H2M1 C2M H2M3 109.5 . .
H2M2 C2M H2M3 109.5 . .
C3M O3M H3M 109.5 . .
O3M C3M H3M1 109.5 . .
O3M C3M H3M2 109.5 . .
H3M1 C3M H3M2 109.5 . .
O3M C3M H3M3 109.5 . .
H3M1 C3M H3M3 109.5 . .
H3M2 C3M H3M3 109.5 . .
C4M O4M H4M 109.5 . .
O4M C4M H4M1 109.5 . .
O4M C4M H4M2 109.5 . .
H4M1 C4M H4M2 109.5 . .
O4M C4M H4M3 109.5 . .
H4M1 C4M H4M3 109.5 . .
H4M2 C4M H4M3 109.5 . .

loop_
_geom_bond_atom_site_label_1
_geom_bond_atom_site_label_2
_geom_bond_distance
_geom_bond_site_symmetry_2
Ce1 O2 2.333(5) 6_666
Ce1 O2 2.333(5) 3
Ce1 O2 2.333(5) 5_666
Ce1 O2 2.333(5) 2
Ce1 O2 2.333(5) 4_666
Ce1 O2 2.333(5) .
Ce1 O1 2.338(10) .
Ce1 O1 2.338(10) 4_666
Ce1 Ce2 3.746(3) 5_666
Ce1 Ce2 3.746(3) 6_666
Ce1 Ce2 3.746(3) 2
Ce1 Ce2 3.746(3) 3
Ce2 O1D 2.299(14) .
Ce2 O2 2.300(6) 3
Ce2 O1 2.307(3) .
Ce2 O10N 2.331(5) .
Ce2 O3 2.418(6) .
Ce2 O4 2.421(6) 2
Ce2 O1E 2.507(14) .
Ce2 O4 2.536(6) .
Ce2 O5 2.536(6) .
Ce2 O11N 2.802(17) .
Ce2 Ce3 3.810(4) 4_666
Ce3 O2 2.320(5) .
Ce3 O2 2.327(5) 6_666
Ce3 O10N 2.341(6) 3
Ce3 O3A 2.349(10) 4_666
Ce3 O5 2.439(7) 4_666
Ce3 O6 2.440(6) .
Ce3 O6 2.570(6) 6_666
Ce3 O3 2.571(6) 2
Ce3 O4A 2.576(14) 4_666
Ce3 O12N 2.724(16) 3
Ce3 N4N 2.95(2) 3
Ce4 O2A 2.393(7) .
Ce4 O3 2.447(6) .
Ce4 O2E 2.452(11) .
Ce4 O6 2.461(7) 3
Ce4 O5 2.472(6) .
Ce4 O3D 2.480(16) .
Ce4 O1A 2.505(7) 6_666
Ce4 O2N 2.596(9) .
Ce4 O1N 2.659(8) .
Ce4 O1M 2.72(2) .
Ce4 Ce3 4.0143(12) 3
Ce5 O3E 2.440(15) .
Ce5 O3E 2.440(15) 2
Ce5 O3E 2.440(15) 3
Ce5 O4 2.479(6) .
Ce5 O4 2.479(6) 3
Ce5 O4 2.479(6) 2
Ce5 O2D 2.481(17) .
Ce5 O2D 2.481(17) 2
Ce5 O2D 2.481(17) 3
Ce5 O4W 2.51(5) .
Ce5 O5W 2.65(6) 2
Ce5 O5W 2.65(6) 3
O1 Ce2 2.307(3) 3
O1 Ce2 2.307(3) 2
O2 Ce2 2.300(6) 2
O2 Ce3 2.328(5) 5_666
O3 Ce3 2.571(6) 3
O3 H3 0.8600 .
O4 Ce2 2.421(6) 3
O4 H4 0.8600 .
O5 Ce3 2.439(7) 4_666
O5 H5 0.8600 .
O6 Ce4 2.461(7) 2
O6 Ce3 2.570(6) 5_666
O6 H6 0.8600 .
O1N N1N 1.220(14) .
O2N N1N 1.274(13) .
N1N O3N 1.245(14) .
O10N N4N 1.38(2) .
O10N Ce3 2.341(6) 2
O10N H10A 0.8600 .
N4N O11N 1.26(2) .
N4N O12N 1.27(2) .
N4N Ce3 2.95(2) 2
O12N Ce3 2.724(16) 2
O2A C2A 1.306(11) .
C1A C11A 1.410(14) .
C1A C2A 1.448(14) .
C1A C9A 1.475(13) .
C2A C3A 1.415(14) .
C3A C4A 1.346(14) .
C3A H3A 0.9300 .
C4A C10A 1.441(16) .
C4A H4A 0.9300 .
C5A C6A 1.332(19) .
C5A C10A 1.422(16) .
C5A H5A 0.9300 .
C6A C7A 1.384(19) .
C6A H6A 0.9300 .
C7A C8A 1.354(16) .
C7A H7A 0.9300 .
C8A C9A 1.399(16) .
C8A H8A 0.9300 .
C9A C10A 1.398(16) .
C11A N1A 1.315(11) .
C11A H11A 0.9300 .
N1A C12A 1.479(11) .
C12A C14A 1.499(15) .
C12A C13A 1.501(14) .
C12A C15A 1.543(12) .
C13A H13A 0.9600 .
C13A H13B 0.9600 .
C13A H13C 0.9600 .
C14A H14A 0.9600 .
C14A H14B 0.9600 .
C14A H14C 0.9600 .
C15A O1A 1.219(11) .
C15A O3A 1.329(13) .
C15A O4A 1.339(17) .
O1A Ce4 2.505(7) 5_666
O3A O4A 0.890(15) .
O3A Ce3 2.348(10) 4_666
O4A Ce3 2.576(14) 4_666
O2D C2D 1.312(17) .
C1D C11D 1.406(18) .
C1D C2D 1.449(18) .
C1D C9D 1.481(18) .
C2D C3D 1.416(19) .
C3D C4D 1.35(2) .
C3D H3D 0.9300 .
C4D C10D 1.45(2) .
C4D H4D 0.9300 .
C5D C6D 1.32(2) .
C5D C10D 1.41(2) .
C5D H5D 0.9300 .
C6D C7D 1.37(3) .
C6D H6D 0.9300 .
C7D C8D 1.33(2) .
C7D H7D 0.9300 .
C8D C9D 1.39(2) .
C8D H8D 0.9300 .
C9D C10D 1.38(2) .
C11D N1D 1.291(17) .
C11D H11D 0.9300 .
N1D C12D 1.456(17) .
C12D C13D 1.489(19) .
C12D C14D 1.49(2) .
C12D C15D 1.540(17) .
C13D H13D 0.9600 .
C13D H13E 0.9600 .
C13D H13F 0.9600 .
C14D H14D 0.9600 .
C14D H14E 0.9600 .
C14D H14F 0.9600 .
C15D O3D 1.22(2) .
C15D O1D 1.38(2) .
O2E C2E 1.317(15) .
C1E C11E 1.408(18) .
C1E C2E 1.456(17) .
C1E C9E 1.477(17) .
C2E C3E 1.420(18) .
C3E C4E 1.350(19) .
C3E H3E 0.9300 .
C4E C10E 1.45(2) .
C4E H4E 0.9300 .
C5E C6E 1.33(2) .
C5E C10E 1.42(2) .
C5E H5E 0.9300 .
C6E C7E 1.38(2) .
C6E H6E 0.9300 .
C7E C8E 1.32(2) .
C7E H7E 0.9300 .
C8E C9E 1.40(2) .
C8E H8E 0.9300 .
C9E C10E 1.380(19) .
C11E N1E 1.297(16) .
C11E H11E 0.9300 .
N1E C12E 1.476(16) .
C12E C14E 1.484(19) .
C12E C13E 1.489(19) .
C12E C15E 1.553(17) .
C13E H13G 0.9600 .
C13E H13H 0.9600 .
C13E H13I 0.9600 .
C14E H14G 0.9600 .
C14E H14H 0.9600 .
C14E H14I 0.9600 .
C15E O1E 1.24(2) .
C15E O3E 1.24(2) .
O1M C1M 1.54(8) .
O1M H1M 0.8201 .
C1M H1M1 0.9600 .
C1M H1M2 0.9600 .
C1M H1M3 0.9600 .
O2M C2M 1.405(10) .
O2M H2M 0.8200 .
C2M H2M1 0.9600 .
C2M H2M2 0.9600 .
C2M H2M3 0.9600 .
O3M C3M 1.408(10) .
O3M H3M 0.8200 .
C3M H3M1 0.9600 .
C3M H3M2 0.9600 .
C3M H3M3 0.9600 .
O4M C4M 1.399(10) .
O4M H4M 0.8200 .
C4M H4M1 0.9600 .
C4M H4M2 0.9600 .
C4M H4M3 0.9600 .
